data_7012964
loop_
_publ_author_name
'Christelle Gateau'
'Marinella Mazzanti'
'Jacques P\'ecaut'
'Frank A. Dunand'
'Lothar Helm'

_publ_section_title
;
 Solid-state and solution properties of the lanthanide complexes of a
 new nonadentate tripodal ligand derived from 1,4,7-triazacyclononane
;
_journal_issue 12
_journal_name_full 'Dalton Trans.'
_journal_page_first 2428
_journal_page_last 2433
_journal_paper_doi 10.1039/b303079b
_journal_year 2003
_chemical_formula_sum 'C27 H33 Gd N6 O9'
_chemical_formula_weight 742.84
_chemical_name_systematic
; 
? 
;
_space_group_IT_number 7
_symmetry_cell_setting monoclinic
_symmetry_space_group_name_Hall 'P -2yac'
_symmetry_space_group_name_H-M 'P 1 n 1'
_atom_sites_solution_hydrogens geom
_atom_sites_solution_primary direct
_atom_sites_solution_secondary difmap
_audit_creation_method SHELXL-97
_cell_angle_alpha 90.00
_cell_angle_beta 99.992(2)
_cell_angle_gamma 90.00
_cell_formula_units_Z 2
_cell_length_a 8.0251(7)
_cell_length_b 11.9508(11)
_cell_length_c 14.9011(13)
_cell_measurement_temperature 298(2)
_cell_volume 1407.4(2)
_computing_cell_refinement 'Bruker SMART'
_computing_data_collection 'Bruker SMART'
_computing_data_reduction 'Bruker SHELXTL'
_computing_molecular_graphics 'Bruker SHELXTL'
_computing_publication_material 'Bruker SHELXTL'
_computing_structure_refinement 'SHELXL-97 (Sheldrick, 1997)'
_computing_structure_solution 'SHELXS-97 (Sheldrick, 1990)'
_diffrn_ambient_temperature 298(2)
_diffrn_measured_fraction_theta_full 0.899
_diffrn_measured_fraction_theta_max 0.899
_diffrn_measurement_device_type 'CCD area detector'
_diffrn_measurement_method 'phi and omega scans'
_diffrn_radiation_monochromator graphite
_diffrn_radiation_source 'fine-focus sealed tube'
_diffrn_radiation_type MoK\a
_diffrn_radiation_wavelength 0.71073
_diffrn_reflns_av_R_equivalents 0.0384
_diffrn_reflns_av_sigmaI/netI 0.0511
_diffrn_reflns_limit_h_max 7
_diffrn_reflns_limit_h_min -10
_diffrn_reflns_limit_k_max 15
_diffrn_reflns_limit_k_min -15
_diffrn_reflns_limit_l_max 20
_diffrn_reflns_limit_l_min -7
_diffrn_reflns_number 8207
_diffrn_reflns_theta_full 28.85
_diffrn_reflns_theta_max 28.85
_diffrn_reflns_theta_min 1.70
_exptl_absorpt_coefficient_mu 2.422
_exptl_absorpt_correction_type none
_exptl_crystal_density_diffrn 1.753
_exptl_crystal_density_method 'not measured'
_exptl_crystal_F_000 746
_exptl_crystal_size_max 0.05
_exptl_crystal_size_mid 0.05
_exptl_crystal_size_min 0.25
_refine_diff_density_max 1.721
_refine_diff_density_min -1.443
_refine_diff_density_rms 0.134
_refine_ls_abs_structure_details 'Flack H D (1983), Acta Cryst. A39, 876-881'
_refine_ls_abs_structure_Flack 0.023(17)
_refine_ls_extinction_method none
_refine_ls_goodness_of_fit_ref 1.033
_refine_ls_hydrogen_treatment mixed
_refine_ls_matrix_type full
_refine_ls_number_parameters 388
_refine_ls_number_reflns 4120
_refine_ls_number_restraints 2
_refine_ls_restrained_S_all 1.032
_refine_ls_R_factor_all 0.0452
_refine_ls_R_factor_gt 0.0349
_refine_ls_shift/su_max 0.000
_refine_ls_shift/su_mean 0.000
_refine_ls_structure_factor_coef Fsqd
_refine_ls_weighting_details 'calc w=1/[\s^2^(Fo^2^)+(0.0564P)^2^+0.0000P] where P=(Fo^2^+2Fc^2^)/3'
_refine_ls_weighting_scheme calc
_refine_ls_wR_factor_gt 0.0786
_refine_ls_wR_factor_ref 0.0903
_reflns_number_gt 3530
_reflns_number_total 4120
_reflns_threshold_expression >2sigma(I)
_cod_data_source_file b303079b.txt
_cod_data_source_block complex_Gd(tpatcn)_(3)
_cod_depositor_comments
;
The following automatic conversions were performed:
'_symmetry_cell_setting' value 'Monoclinic' changed to 'monoclinic'
according to '/home/saulius/struct/CIF-dictionaries/cif_core.dic'
dictionary named 'cif_core.dic' version 2.4.1 from 2010-06-29.

Automatic conversion script
Id: cif_fix_enum 1527 2010-12-29 10:47:43Z saulius 
;
_cod_original_sg_symbol_H-M Pn
_cod_database_code 7012964

loop_
_symmetry_equiv_pos_as_xyz
'x, y, z'
'x+1/2, -y, z+1/2'

loop_
_atom_site_label
_atom_site_type_symbol
_atom_site_fract_x
_atom_site_fract_y
_atom_site_fract_z
_atom_site_U_iso_or_equiv
_atom_site_adp_type
_atom_site_occupancy
_atom_site_symmetry_multiplicity
_atom_site_calc_flag
_atom_site_refinement_flags
_atom_site_disorder_assembly
_atom_site_disorder_group
Gd Gd 0.32357(4) 0.27580(3) 0.81940(3) 0.02267(10) Uani 1 1 d . . .
O11 O 0.5591(8) 0.3611(6) 0.9135(4) 0.0418(16) Uani 1 1 d . . .
O12 O 0.6782(9) 0.4298(7) 1.0496(5) 0.067(2) Uani 1 1 d . . .
O21 O 0.4693(8) 0.3190(6) 0.6986(4) 0.0433(15) Uani 1 1 d . . .
O22 O 0.5749(9) 0.4324(7) 0.6069(5) 0.061(2) Uani 1 1 d . . .
O31 O 0.4935(7) 0.1099(5) 0.8382(4) 0.0387(15) Uani 1 1 d . . .
O32 O 0.5963(7) -0.0454(5) 0.7879(5) 0.0432(16) Uani 1 1 d . . .
N1 N 0.0725(8) 0.1728(6) 0.8829(5) 0.0296(15) Uani 1 1 d . . .
N2 N 0.1034(8) 0.4171(6) 0.8783(5) 0.0317(16) Uani 1 1 d . . .
N3 N 0.0283(8) 0.2877(6) 0.7079(5) 0.0291(15) Uani 1 1 d . . .
N11 N 0.3727(8) 0.2186(6) 0.9866(5) 0.0306(15) Uani 1 1 d . . .
N21 N 0.3525(8) 0.4831(6) 0.7870(5) 0.0322(15) Uani 1 1 d . . .
N31 N 0.2640(8) 0.1309(6) 0.6909(5) 0.0286(15) Uani 1 1 d . . .
C1 C -0.0317(11) 0.2456(7) 0.9333(7) 0.038(2) Uani 1 1 d . . .
H1A H -0.0448 0.2084 0.9896 0.046 Uiso 1 1 calc R . .
H1B H -0.1434 0.2541 0.8969 0.046 Uiso 1 1 calc R . .
C2 C 0.0434(13) 0.3610(8) 0.9560(7) 0.039(2) Uani 1 1 d . . .
H2A H -0.0413 0.4079 0.9764 0.046 Uiso 1 1 calc R . .
H2B H 0.1378 0.3542 1.0061 0.046 Uiso 1 1 calc R . .
C3 C -0.0428(11) 0.4451(8) 0.8051(6) 0.038(2) Uani 1 1 d . . .
H3A H -0.0582 0.5256 0.8037 0.046 Uiso 1 1 calc R . .
H3B H -0.1442 0.4118 0.8206 0.046 Uiso 1 1 calc R . .
C4 C -0.0241(11) 0.4059(8) 0.7100(7) 0.036(2) Uani 1 1 d . . .
H4A H -0.1313 0.4156 0.6693 0.044 Uiso 1 1 calc R . .
H4B H 0.0591 0.4524 0.6878 0.044 Uiso 1 1 calc R . .
C5 C -0.1042(11) 0.2089(8) 0.7309(7) 0.039(2) Uani 1 1 d . . .
H5A H -0.1565 0.1706 0.6758 0.047 Uiso 1 1 calc R . .
H5B H -0.1914 0.2522 0.7526 0.047 Uiso 1 1 calc R . .
C6 C -0.0357(11) 0.1213(8) 0.8031(7) 0.039(2) Uani 1 1 d . . .
H6A H -0.1297 0.0831 0.8229 0.046 Uiso 1 1 calc R . .
H6B H 0.0295 0.0660 0.7764 0.046 Uiso 1 1 calc R . .
C11 C 0.1530(11) 0.0849(7) 0.9450(7) 0.038(2) Uani 1 1 d . . .
H11A H 0.2086 0.0309 0.9115 0.045 Uiso 1 1 calc R . .
H11B H 0.0683 0.0460 0.9723 0.045 Uiso 1 1 calc R . .
C12 C 0.2811(11) 0.1396(7) 1.0182(6) 0.035(2) Uani 1 1 d . . .
C13 C 0.3038(13) 0.1125(9) 1.1096(6) 0.048(2) Uani 1 1 d . . .
H13A H 0.2408 0.0555 1.1300 0.058 Uiso 1 1 calc R . .
C14 C 0.4199(14) 0.1706(11) 1.1693(7) 0.058(3) Uani 1 1 d . . .
H14A H 0.4349 0.1542 1.2312 0.069 Uiso 1 1 calc R . .
C15 C 0.5154(15) 0.2536(9) 1.1385(7) 0.052(3) Uani 1 1 d . . .
H15A H 0.5938 0.2946 1.1789 0.063 Uiso 1 1 calc R . .
C16 C 0.4909(13) 0.2745(9) 1.0443(7) 0.038(2) Uani 1 1 d . . .
C17 C 0.5845(10) 0.3628(8) 1.0006(7) 0.038(2) Uani 1 1 d . . .
C21 C 0.2031(18) 0.5157(11) 0.9097(11) 0.040(4) Uani 1 1 d . . .
H21A H 0.2812 0.4970 0.9649 0.047 Uiso 1 1 calc R . .
H21B H 0.1281 0.5737 0.9248 0.047 Uiso 1 1 calc R . .
C22 C 0.3025(13) 0.5611(8) 0.8399(6) 0.036(2) Uani 1 1 d . . .
C23 C 0.3546(15) 0.6726(8) 0.8377(7) 0.050(3) Uani 1 1 d . . .
H23A H 0.3191 0.7255 0.8761 0.060 Uiso 1 1 calc R . .
C24 C 0.4588(17) 0.7029(9) 0.7778(10) 0.068(4) Uani 1 1 d . . .
H24A H 0.4944 0.7766 0.7747 0.081 Uiso 1 1 calc R . .
C25 C 0.5101(13) 0.6215(10) 0.7220(8) 0.055(3) Uani 1 1 d . . .
H25A H 0.5815 0.6401 0.6814 0.067 Uiso 1 1 calc R . .
C26 C 0.4557(17) 0.5150(13) 0.7270(9) 0.037(4) Uani 1 1 d . . .
C27 C 0.5036(11) 0.4150(9) 0.6740(6) 0.039(2) Uani 1 1 d . . .
C31 C 0.0582(14) 0.2576(8) 0.6153(7) 0.037(2) Uani 1 1 d . . .
H31A H -0.0496 0.2526 0.5744 0.044 Uiso 1 1 calc R . .
H31B H 0.1238 0.3164 0.5929 0.044 Uiso 1 1 calc R . .
C32 C 0.1489(10) 0.1503(8) 0.6146(6) 0.034(2) Uani 1 1 d . . .
C33 C 0.1253(12) 0.0759(8) 0.5444(6) 0.040(2) Uani 1 1 d . . .
H33A H 0.0443 0.0902 0.4929 0.048 Uiso 1 1 calc R . .
C34 C 0.2209(12) -0.0205(8) 0.5491(7) 0.044(2) Uani 1 1 d . . .
H34A H 0.2042 -0.0728 0.5022 0.052 Uiso 1 1 calc R . .
C35 C 0.3438(11) -0.0372(8) 0.6267(7) 0.040(2) Uani 1 1 d . . .
H35A H 0.4136 -0.0998 0.6315 0.047 Uiso 1 1 calc R . .
C36 C 0.3597(10) 0.0401(7) 0.6955(6) 0.0309(18) Uani 1 1 d . . .
C37 C 0.4954(10) 0.0328(7) 0.7818(6) 0.0298(18) Uani 1 1 d . . .
O1 O 0.6264(14) 0.1789(11) 0.5377(10) 0.140(6) Uani 1 1 d . . .
O2 O 0.2907(12) 0.3799(7) 0.4579(6) 0.080(3) Uani 1 1 d . . .
O3 O 0.3631(10) 0.1706(8) 0.3862(5) 0.068(2) Uani 1 1 d . . .

loop_
_atom_site_aniso_label
_atom_site_aniso_U_11
_atom_site_aniso_U_22
_atom_site_aniso_U_33
_atom_site_aniso_U_23
_atom_site_aniso_U_13
_atom_site_aniso_U_12
Gd 0.02192(15) 0.02835(15) 0.01762(14) -0.0002(4) 0.00306(10) -0.0003(4)
O11 0.035(4) 0.058(4) 0.029(4) 0.005(3) -0.003(3) -0.015(3)
O12 0.065(5) 0.082(6) 0.051(5) -0.022(5) -0.003(4) -0.037(4)
O21 0.048(4) 0.054(4) 0.033(4) -0.002(3) 0.022(3) -0.006(3)
O22 0.048(4) 0.108(6) 0.032(4) 0.028(4) 0.017(3) -0.004(4)
O31 0.045(4) 0.036(3) 0.030(3) -0.004(3) -0.005(3) 0.013(3)
O32 0.044(4) 0.032(3) 0.049(4) -0.006(3) -0.005(3) 0.010(3)
N1 0.030(3) 0.022(3) 0.037(4) 0.004(3) 0.008(3) -0.004(3)
N2 0.033(4) 0.034(4) 0.029(4) 0.000(3) 0.009(3) -0.001(3)
N3 0.026(3) 0.036(4) 0.024(4) 0.003(3) 0.001(3) 0.004(3)
N11 0.029(3) 0.033(4) 0.029(4) 0.003(3) 0.004(3) 0.007(3)
N21 0.025(3) 0.043(4) 0.029(4) 0.004(4) 0.005(3) -0.004(3)
N31 0.024(3) 0.038(4) 0.022(3) 0.001(3) 0.000(3) -0.002(3)
C1 0.027(4) 0.048(6) 0.041(5) 0.005(4) 0.013(4) -0.002(3)
C2 0.041(5) 0.046(5) 0.031(5) 0.005(4) 0.013(4) 0.008(4)
C3 0.034(5) 0.044(5) 0.038(5) 0.002(4) 0.007(4) 0.010(4)
C4 0.032(5) 0.044(5) 0.033(5) 0.009(4) 0.006(4) 0.002(4)
C5 0.025(4) 0.056(6) 0.036(5) 0.002(4) 0.003(4) -0.005(4)
C6 0.026(4) 0.047(5) 0.042(5) 0.001(4) 0.003(4) -0.009(4)
C11 0.036(5) 0.036(5) 0.041(6) 0.012(4) 0.005(4) -0.005(4)
C12 0.035(4) 0.037(5) 0.034(5) 0.012(4) 0.009(4) 0.010(4)
C13 0.054(6) 0.067(7) 0.024(5) 0.016(5) 0.010(4) 0.011(5)
C14 0.068(7) 0.085(8) 0.021(5) 0.015(5) 0.008(5) 0.014(6)
C15 0.056(6) 0.073(8) 0.025(5) -0.012(5) -0.002(5) 0.002(5)
C16 0.033(5) 0.056(6) 0.023(4) -0.013(5) 0.002(4) 0.001(4)
C17 0.026(4) 0.047(5) 0.037(5) -0.012(4) -0.001(4) 0.000(4)
C21 0.045(8) 0.024(7) 0.052(10) -0.010(7) 0.016(7) 0.007(6)
C22 0.038(6) 0.037(4) 0.030(7) 0.007(4) 0.000(4) 0.001(5)
C23 0.074(9) 0.033(4) 0.034(8) 0.001(4) -0.015(6) -0.001(5)
C24 0.085(9) 0.043(7) 0.064(9) 0.015(6) -0.017(7) -0.025(6)
C25 0.047(6) 0.071(7) 0.042(6) 0.026(6) -0.012(5) -0.025(5)
C26 0.029(6) 0.060(10) 0.018(6) 0.015(6) -0.006(5) -0.004(6)
C27 0.025(4) 0.069(7) 0.025(5) 0.008(5) 0.006(4) -0.006(5)
C31 0.035(5) 0.049(6) 0.026(5) 0.001(4) 0.004(4) 0.007(4)
C32 0.027(4) 0.052(6) 0.021(4) 0.002(4) 0.002(3) 0.001(4)
C33 0.041(5) 0.055(6) 0.021(4) 0.000(4) 0.000(4) -0.006(4)
C34 0.056(6) 0.047(5) 0.027(5) -0.018(4) 0.003(4) -0.007(4)
C35 0.044(5) 0.039(5) 0.036(5) -0.007(4) 0.007(4) 0.002(4)
C36 0.027(4) 0.038(5) 0.029(5) 0.001(4) 0.007(3) 0.000(4)
C37 0.033(4) 0.032(4) 0.024(4) 0.002(4) 0.002(4) -0.003(3)
O1 0.103(8) 0.124(8) 0.156(13) -0.071(10) -0.079(8) 0.052(7)
O2 0.100(6) 0.084(6) 0.056(6) -0.014(5) 0.015(5) -0.029(5)
O3 0.064(5) 0.098(6) 0.037(4) -0.014(5) -0.001(4) -0.009(5)

loop_
_atom_type_symbol
_atom_type_description
_atom_type_scat_dispersion_real
_atom_type_scat_dispersion_imag
_atom_type_scat_source
C C 0.0033 0.0016 'International Tables Vol C Tables 4.2.6.8 and 6.1.1.4'
H H 0.0000 0.0000 'International Tables Vol C Tables 4.2.6.8 and 6.1.1.4'
N N 0.0061 0.0033 'International Tables Vol C Tables 4.2.6.8 and 6.1.1.4'
O O 0.0106 0.0060 'International Tables Vol C Tables 4.2.6.8 and 6.1.1.4'
Gd Gd -0.1653 3.9035 'International Tables Vol C Tables 4.2.6.8 and 6.1.1.4'

loop_
_geom_angle_atom_site_label_1
_geom_angle_atom_site_label_2
_geom_angle_atom_site_label_3
_geom_angle
_geom_angle_site_symmetry_1
_geom_angle_site_symmetry_3
_geom_angle_publ_flag
O21 Gd O11 84.7(2) . . ?
O21 Gd O31 85.6(2) . . ?
O11 Gd O31 84.7(2) . . ?
O21 Gd N21 64.5(2) . . ?
O11 Gd N21 66.7(2) . . ?
O31 Gd N21 139.5(2) . . ?
O21 Gd N11 142.1(2) . . ?
O11 Gd N11 64.3(2) . . ?
O31 Gd N11 71.0(2) . . ?
N21 Gd N11 116.3(2) . . ?
O21 Gd N31 68.4(2) . . ?
O11 Gd N31 139.1(2) . . ?
O31 Gd N31 63.7(2) . . ?
N21 Gd N31 121.9(2) . . ?
N11 Gd N31 121.7(2) . . ?
O21 Gd N3 91.0(2) . . ?
O11 Gd N3 151.5(3) . . ?
O31 Gd N3 123.1(2) . . ?
N21 Gd N3 86.0(2) . . ?
N11 Gd N3 126.7(2) . . ?
N31 Gd N3 62.5(2) . . ?
O21 Gd N1 150.7(2) . . ?
O11 Gd N1 124.1(2) . . ?
O31 Gd N1 91.5(2) . . ?
N21 Gd N1 128.0(2) . . ?
N11 Gd N1 61.8(2) . . ?
N31 Gd N1 84.2(2) . . ?
N3 Gd N1 66.4(2) . . ?
O21 Gd N2 123.3(2) . . ?
O11 Gd N2 92.2(2) . . ?
O31 Gd N2 150.6(2) . . ?
N21 Gd N2 62.5(2) . . ?
N11 Gd N2 81.3(2) . . ?
N31 Gd N2 128.2(2) . . ?
N3 Gd N2 66.8(2) . . ?
N1 Gd N2 66.2(2) . . ?
C17 O11 Gd 125.1(6) . . ?
C27 O21 Gd 125.9(6) . . ?
C37 O31 Gd 127.2(5) . . ?
C11 N1 C6 109.9(7) . . ?
C11 N1 C1 108.7(7) . . ?
C6 N1 C1 110.2(7) . . ?
C11 N1 Gd 106.0(5) . . ?
C6 N1 Gd 106.3(5) . . ?
C1 N1 Gd 115.6(5) . . ?
C21 N2 C2 110.4(9) . . ?
C21 N2 C3 111.8(9) . . ?
C2 N2 C3 110.5(7) . . ?
C21 N2 Gd 104.9(7) . . ?
C2 N2 Gd 106.8(5) . . ?
C3 N2 Gd 112.2(5) . . ?
C4 N3 C31 110.1(7) . . ?
C4 N3 C5 112.3(7) . . ?
C31 N3 C5 107.2(8) . . ?
C4 N3 Gd 105.4(5) . . ?
C31 N3 Gd 107.4(5) . . ?
C5 N3 Gd 114.5(5) . . ?
C12 N11 C16 119.9(8) . . ?
C12 N11 Gd 122.3(6) . . ?
C16 N11 Gd 117.7(6) . . ?
C22 N21 C26 118.0(9) . . ?
C22 N21 Gd 121.6(5) . . ?
C26 N21 Gd 118.7(8) . . ?
C36 N31 C32 119.2(8) . . ?
C36 N31 Gd 118.9(5) . . ?
C32 N31 Gd 121.5(6) . . ?
N1 C1 C2 113.9(7) . . ?
N2 C2 C1 113.9(8) . . ?
N2 C3 C4 114.8(7) . . ?
N3 C4 C3 112.8(8) . . ?
N3 C5 C6 113.9(7) . . ?
N1 C6 C5 111.6(7) . . ?
N1 C11 C12 108.3(7) . . ?
N11 C12 C13 121.9(9) . . ?
N11 C12 C11 113.5(8) . . ?
C13 C12 C11 124.6(9) . . ?
C14 C13 C12 118.9(10) . . ?
C13 C14 C15 120.4(9) . . ?
C14 C15 C16 118.0(10) . . ?
N11 C16 C15 120.9(10) . . ?
N11 C16 C17 114.9(8) . . ?
C15 C16 C17 124.2(9) . . ?
O12 C17 O11 125.4(10) . . ?
O12 C17 C16 119.5(9) . . ?
O11 C17 C16 115.1(8) . . ?
N2 C21 C22 113.3(11) . . ?
N21 C22 C23 122.2(10) . . ?
N21 C22 C21 113.9(8) . . ?
C23 C22 C21 123.5(10) . . ?
C24 C23 C22 119.0(12) . . ?
C23 C24 C25 118.8(10) . . ?
C26 C25 C24 119.6(12) . . ?
C25 C26 N21 122.3(13) . . ?
C25 C26 C27 126.8(12) . . ?
N21 C26 C27 110.8(11) . . ?
O21 C27 O22 122.7(10) . . ?
O21 C27 C26 118.8(9) . . ?
O22 C27 C26 118.5(10) . . ?
C32 C31 N3 112.1(7) . . ?
N31 C32 C33 121.1(8) . . ?
N31 C32 C31 114.1(8) . . ?
C33 C32 C31 124.8(8) . . ?
C32 C33 C34 120.3(9) . . ?
C33 C34 C35 117.9(8) . . ?
C36 C35 C34 119.0(8) . . ?
N31 C36 C35 122.4(8) . . ?
N31 C36 C37 114.2(7) . . ?
C35 C36 C37 123.3(8) . . ?
O32 C37 O31 126.6(8) . . ?
O32 C37 C36 117.8(8) . . ?
O31 C37 C36 115.6(7) . . ?

loop_
_geom_bond_atom_site_label_1
_geom_bond_atom_site_label_2
_geom_bond_distance
_geom_bond_site_symmetry_2
_geom_bond_publ_flag
Gd O21 2.367(6) . ?
Gd O11 2.379(6) . ?
Gd O31 2.395(6) . ?
Gd N21 2.542(7) . ?
Gd N11 2.547(7) . ?
Gd N31 2.564(7) . ?
Gd N3 2.651(7) . ?
Gd N1 2.670(6) . ?
Gd N2 2.699(7) . ?
O11 C17 1.279(12) . ?
O12 C17 1.245(11) . ?
O21 C27 1.250(12) . ?
O22 C27 1.252(11) . ?
O31 C37 1.248(10) . ?
O32 C37 1.230(10) . ?
N1 C11 1.473(11) . ?
N1 C6 1.479(11) . ?
N1 C1 1.496(12) . ?
N2 C21 1.455(15) . ?
N2 C2 1.487(12) . ?
N2 C3 1.495(11) . ?
N3 C4 1.476(11) . ?
N3 C31 1.486(12) . ?
N3 C5 1.504(12) . ?
N11 C12 1.332(11) . ?
N11 C16 1.343(12) . ?
N21 C22 1.327(11) . ?
N21 C26 1.374(15) . ?
N31 C36 1.324(11) . ?
N31 C32 1.356(10) . ?
C1 C2 1.520(13) . ?
C3 C4 1.523(13) . ?
C5 C6 1.533(13) . ?
C11 C12 1.511(13) . ?
C12 C13 1.381(12) . ?
C13 C14 1.362(16) . ?
C14 C15 1.381(17) . ?
C15 C16 1.405(15) . ?
C16 C17 1.508(15) . ?
C21 C22 1.517(17) . ?
C22 C23 1.399(13) . ?
C23 C24 1.37(2) . ?
C24 C25 1.388(18) . ?
C25 C26 1.351(18) . ?
C26 C27 1.519(19) . ?
C31 C32 1.475(13) . ?
C32 C33 1.361(12) . ?
C33 C34 1.380(14) . ?
C34 C35 1.397(13) . ?
C35 C36 1.370(13) . ?
C36 C37 1.536(12) . ?
